data_2006906
loop_
_publ_author_name
'Suga, Tamami '
' Inubushi, Chika '
' Okabe, Nobuo'

_publ_section_title
;
 <i>O</i>-Phospho-<small>L</small>-tyrosine
;
_journal_issue 1
_journal_name_full 'Acta Crystallographica Section C'
_journal_page_first 83
_journal_page_last 85
_journal_paper_doi 10.1107/S0108270197009827
_journal_volume 54
_journal_year 1998
_chemical_formula_iupac 'C9 H12 N1 O6 P1'
_chemical_formula_moiety 'C9 H12 N1 O6 P1'
_chemical_formula_sum 'C9 H12 N O6 P'
_chemical_formula_weight 261.17
_chemical_name_systematic
;
O-Phospho-L-tyrosine
;
_space_group_IT_number 4
_symmetry_cell_setting monoclinic
_symmetry_space_group_name_Hall 'P 2yb'
_symmetry_space_group_name_H-M 'P 1 21 1'
_cell_angle_alpha 90
_cell_angle_beta 107.68(3)
_cell_angle_gamma 90
_cell_formula_units_Z 4
_cell_length_a 11.480(5)
_cell_length_b 8.114(3)
_cell_length_c 11.882(4)
_cell_measurement_reflns_used 24
_cell_measurement_temperature 296
_cell_measurement_theta_max 7.4
_cell_measurement_theta_min 4.3
_cell_volume 1054.5(7)
_computing_cell_refinement 'MSC/AFC Diffractometer Control Software'
_computing_data_collection
;
MSC/AFC Diffractometer Control Software
(Molecular Structure Corporation, 1988)
;
_computing_data_reduction 'TEXSAN (Molecular Structure Corporation, 1985)'
_computing_molecular_graphics 'ORTEPII (Johnson, 1976)'
_computing_structure_refinement TEXSAN
_computing_structure_solution 'SHELXS86 (Sheldrick, 1985) and DIRDIF (Beurskens, 1984)'
_diffrn_ambient_temperature 296
_diffrn_measurement_device 'Rigaku AFC-5R'
_diffrn_measurement_method \w-2\q
_diffrn_radiation_monochromator graphite
_diffrn_radiation_source xray_tube
_diffrn_radiation_type MoK\a
_diffrn_radiation_wavelength 0.71069
_diffrn_reflns_av_R_equivalents 0.060
_diffrn_reflns_limit_h_max 14
_diffrn_reflns_limit_h_min 0
_diffrn_reflns_limit_k_max 0
_diffrn_reflns_limit_k_min -10
_diffrn_reflns_limit_l_max 13
_diffrn_reflns_limit_l_min -15
_diffrn_reflns_number 2719
_diffrn_reflns_theta_max 27.5
_diffrn_standards_decay_% 0.70
_diffrn_standards_interval_count 150
_diffrn_standards_interval_time 65
_diffrn_standards_number 3
_exptl_absorpt_coefficient_mu 0.269
_exptl_absorpt_correction_T_max 1.00
_exptl_absorpt_correction_T_min 0.95
_exptl_absorpt_correction_type '\y scans (North, Phillips & Mathews, 1968)'
_exptl_crystal_colour colorless
_exptl_crystal_density_diffrn 1.645
_exptl_crystal_density_method 'not measured'
_exptl_crystal_description plate
_exptl_crystal_F_000 544
_exptl_crystal_size_max 0.30
_exptl_crystal_size_mid 0.20
_exptl_crystal_size_min 0.10
_refine_diff_density_max 0.98
_refine_diff_density_min -1.35
_refine_ls_extinction_method none
_refine_ls_goodness_of_fit_obs 1.23
_refine_ls_hydrogen_treatment noref
_refine_ls_number_parameters 294
_refine_ls_number_reflns 1998
_refine_ls_R_factor_obs .121
_refine_ls_shift/esd_max 0.018
_refine_ls_structure_factor_coef F^2^
_refine_ls_weighting_details 'w = 4F~o~^2^/\s^2^(F~o~^2^)'
_refine_ls_weighting_scheme calc
_refine_ls_wR_factor_obs .130
_reflns_number_observed 1998
_reflns_number_total 2597
_reflns_observed_criterion I>0\s(I)
_cod_data_source_file bs1022.cif
_cod_data_source_block TOZ
_cod_depositor_comments
;
The following automatic conversions were performed:

'_refine_ls_weighting_scheme' value 'w = 4F~o~^2^/\s^2^(F~o~^2^)' was
changed to 'calc'. New tag '_refine_ls_weighting_details' was
created. The value of the new tag was set to 'w =
4F~o~^2^/\s^2^(F~o~^2^)'.

Automatic conversion script
Id: cif_fix_values 3143 2015-03-26 13:38:13Z robertas 
;
_cod_original_cell_volume 1054.0(10)
_cod_original_sg_symbol_H-M 'P 21'
_cod_original_formula_sum 'C9 H12 N1 O6 P1'
_cod_database_code 2006906

loop_
_symmetry_equiv_pos_as_xyz
x,y,z
-x,1/2+y,-z

loop_
_atom_site_aniso_label
_atom_site_aniso_U_11
_atom_site_aniso_U_22
_atom_site_aniso_U_33
_atom_site_aniso_U_12
_atom_site_aniso_U_13
_atom_site_aniso_U_23
P(1A) .026(2) .018(2) .025(2) -.001(2) .0030(10) -.002(2)
P(1B) .026(2) .022(2) .020(2) .002(2) .007(2) .003(2)
O(1A) .058(5) .022(4) .028(5) -.018(4) .011(4) -.001(4)
O(1B) .034(4) .036(5) .015(4) -.009(4) .003(3) .001(3)
O(2A) .030(4) .014(4) .039(5) .005(4) .022(4) .002(4)
O(2B) .042(5) .013(5) .044(5) -.003(4) .016(4) .005(4)
O(3A) .029(4) .030(5) .043(5) -.009(4) .015(4) .008(4)
O(3B) .021(4) .042(5) .042(5) .008(4) .010(4) .005(4)
O(4A) .038(4) .030(5) .016(4) -.004(4) .009(3) .002(4)
O(4B) .033(5) .024(5) .034(5) .011(4) .016(4) .005(4)
O(5A) .041(5) .020(5) .122(9) -.002(4) .024(6) .007(5)
O(5B) .045(5) .027(5) .072(6) -.013(4) .035(5) -.018(5)
O(6A) .028(4) .024(4) .073(6) -.003(4) .009(4) -.002(5)
O(6B) .050(6) .051(6) .112(8) -.013(5) .047(6) -.042(6)
N(1A) .038(6) .024(6) .022(5) -.010(5) .020(4) -.005(5)
N(1B) .020(5) .030(6) .030(6) .001(5) .006(4) .006(5)
C(1A) .028(6) .018(6) .032(7) .002(6) .014(5) .004(6)
C(1B) .021(6) .033(8) .029(7) .004(5) .008(5) -.004(5)
C(2A) .027(6) .021(6) .021(6) -.002(5) .016(4) .002(5)
C(2B) .020(5) .016(5) .039(6) .002(5) .017(5) -.003(5)
C(3A) .025(6) .021(6) .035(6) -.009(5) .010(5) -.001(5)
C(3B) .030(6) .038(7) .026(6) .009(6) .008(5) -.004(6)
C(5A) .031(7) .060(10) .047(8) .008(7) .011(6) .018(7)
C(5B) .037(6) .038(7) .022(6) .018(6) .004(5) .003(6)
C(6A) .042(7) .070(10) .037(7) .011(7) .015(6) .016(7)
C(6B) .034(6) .034(8) .035(7) .010(6) .018(5) -.002(6)
C(7A) .034(6) .043(8) .015(6) .000(7) .016(5) -.002(6)
C(7B) .038(7) .006(6) .027(7) -.009(6) .008(5) .009(6)
C(8A) .030(6) .026(6) .026(6) .000(5) -.006(5) -.002(5)
C(8B) .036(6) .026(6) .026(6) .012(5) .012(5) .011(5)
C(9A) .032(6) .031(6) .032(6) .006(6) .015(5) .008(6)
C(9B) .032(6) .029(7) .022(6) .001(5) -.001(5) .001(5)

loop_
_atom_site_label
_atom_site_fract_x
_atom_site_fract_y
_atom_site_fract_z
P(1A) .1939 -.1065 .3817
P(1B) .3126(2) .4722(4) -.3791(2)
O(1A) .1285(7) -.1730(10) .2474(7)
O(1B) .4008(7) .5160(10) -.2520(6)
O(2A) .2082(6) .0750(10) .3676(6)
O(2B) .2948(7) .2870(10) -.3868(7)
O(3A) .3255(6) -.1820(10) .4136(7)
O(3B) .1891(6) .5630(10) -.3921(6)
O(4A) .1227(7) -.1720(10) .4559(6)
O(4B) .3766(6) .5430(10) -.4612(6)
O(5A) -.0059(7) -.2530(10) -.2940(9)
O(5B) .5224(7) .5830(10) .3519(7)
O(6A) -.1186(7) -.0330(10) -.3409(7)
O(6B) .6302(8) .4130(10) .2768(8)
N(1A) .0846(8) .0980(10) -.4020(7)
N(1B) .4068(8) .2810(10) .3964(7)
C(1A) -.0190(10) -.097(2) -.3120(10)
C(1B) .5430(10) .444(2) .3050(10)
C(2A) .0983(9) -.0050(10) -.2940(8)
C(2B) .4372(9) .3200(10) .2830(10)
C(3A) .1335(8) .1100(10) -.1874(9)
C(3B) .3212(8) .378(2) .1898(8)
C(4A) .1327(9) .032(2) -.0708(9)
C(4B) .3409(8) .4110(10) .0711(8)
C(5A) .0280(10) .021(2) -.0410(10)
C(5B) .4200(10) .315(2) .0280(10)
C(6A) .0290(10) -.042(2) .0670(10)
C(6B) .4370(10) .3480(10) -.0810(10)
C(7A) .1360(10) -.098(2) .1440(10)
C(7B) .3740(10) .4740(10) -.1470(10)
C(8A) .2428(9) -.0880(10) .1157(9)
C(8B) .2970(10) .5730(10) -.1079(9)
C(9A) .2437(9) -.024(2) .0097(9)
C(9B) .2820(10) .537(2) -.0004(9)
H(1A) .3291 -.2998 .4480
H(1B) .1121 .5056 -.4513
H(2A) -.0509 .0819 -.0745
H(2B) .4641 .2269 .0747
H(3A) -.0448 -.0460 .0882
H(3B) .4905 .2825 -.1089
H(4A) .3168 -.1258 .1703
H(4B) .2556 .6630 -.1540
H(5A) .3180 -.0167 -.0098
H(5B) .2273 .6038 .0258
H(6A) .0767 .1992 -.2040
H(6B) .2940 .4762 .2165
H(7A) .2131 .1513 -.1783
H(7B) .2608 .2946 .1797
H(8A) .1631 -.0832 -.2868
H(8B) .4621 .2201 .2562
H(9A) .1579 .1580 -.3935
H(9B) .3616 .3732 .4138
H(10A) .0683 .0292 -.4698
H(10B) .3598 .1859 .3870
H(11A) .0187 .1729 -.4112
H(11B) .4806 .2703 .4591
H(12A) -.0881 -.2867 -.3586

loop_
_atom_type_symbol
_atom_type_scat_dispersion_real
_atom_type_scat_dispersion_imag
_atom_type_scat_source
C .017 .009 'International Tables Vol IV Table 2.3.1'
H 0 0 'International Tables Vol IV Table 2.3.1'
O .047 .032 'International Tables Vol IV Table 2.3.1'
N .029 .018 'International Tables Vol IV Table 2.3.1'
P ? ? 'International Tables Vol IV Table 2.3.1'

loop_
_geom_angle_atom_site_label_1
_geom_angle_atom_site_label_2
_geom_angle_atom_site_label_3
_geom_angle
_geom_angle_publ_flag
O(1A) P(1A) O(2A) 104.5(4) yes
O(1A) P(1A) O(3A) 103.2(4) yes
O(1A) P(1A) O(4A) 106.9(4) yes
O(2A) P(1A) O(3A) 106.5(4) yes
O(2A) P(1A) O(4A) 121.5(4) yes
O(3A) P(1A) O(4A) 112.5(4) yes
O(1B) P(1B) O(2B) 108.3(4) yes
O(1B) P(1B) O(3B) 106.8(4) yes
O(1B) P(1B) O(4B) 103.7(4) yes
O(2B) P(1B) O(3B) 111.0(5) yes
O(2B) P(1B) O(4B) 115.0(5) yes
O(3B) P(1B) O(4B) 111.4(4) yes
P(1A) O(1A) C(7A) 125.5(7) yes
P(1B) O(1B) C(7B) 122.8(7) yes
O(5A) C(1A) O(6A) 122.0(10) yes
O(5A) C(1A) C(2A) 114.0(10) yes
O(6A) C(1A) C(2A) 124.0(10) yes
O(5B) C(1B) O(6B) 126.0(10) yes
O(5B) C(1B) C(2B) 113.5(9) yes
O(6B) C(1B) C(2B) 121.0(10) yes
N(1A) C(2A) C(1A) 107.6(8) yes
N(1A) C(2A) C(3A) 107.5(8) yes
C(1A) C(2A) C(3A) 114.9(8) yes
N(1B) C(2B) C(1B) 111.0(9) yes
N(1B) C(2B) C(3B) 108.6(7) yes
C(1B) C(2B) C(3B) 113.0(9) yes
C(2A) C(3A) C(4A) 115.1(8) yes
C(2B) C(3B) C(4B) 112.8(8) yes
C(3A) C(4A) C(5A) 120.8(9) yes
C(3A) C(4A) C(9A) 119.6(9) yes
C(5A) C(4A) C(9A) 120.0(10) yes
C(3B) C(4B) C(5B) 122.4(9) yes
C(3B) C(4B) C(9B) 121.5(9) yes
C(5B) C(4B) C(9B) 116.1(9) yes
C(4A) C(5A) C(6A) 121.0(10) yes
C(4B) C(5B) C(6B) 121.0(10) yes
C(5A) C(6A) C(7A) 119.0(10) yes
C(5B) C(6B) C(7B) 119.0(10) yes
O(1A) C(7A) C(6A) 116.0(10) yes
O(1A) C(7A) C(8A) 123.0(10) yes
C(6A) C(7A) C(8A) 121.0(10) yes
O(1B) C(7B) C(6B) 118.0(10) yes
O(1B) C(7B) C(8B) 119.0(10) yes
C(6B) C(7B) C(8B) 122.0(10) yes
C(7A) C(8A) C(9A) 120.4(9) yes
C(7B) C(8B) C(9B) 117.7(9) yes
C(4A) C(9A) C(8A) 119.2(9) yes
C(4B) C(9B) C(8B) 124.0(10) yes

loop_
_geom_bond_atom_site_label_1
_geom_bond_atom_site_label_2
_geom_bond_site_symmetry_1
_geom_bond_site_symmetry_2
_geom_bond_distance
_geom_bond_publ_flag
P(1A) O(1A) . . 1.637(8) yes
P(1A) O(2A) . . 1.498(8) yes
P(1A) O(3A) . . 1.568(7) yes
P(1A) O(4A) . . 1.472(7) yes
P(1B) O(1B) . . 1.581(8) yes
P(1B) O(2B) . . 1.517(9) yes
P(1B) O(3B) . . 1.562(8) yes
P(1B) O(4B) . . 1.502(8) yes
O(1A) C(7A) . . 1.400(10) yes
O(1B) C(7B) . . 1.420(10) yes
O(5A) C(1A) . . 1.280(10) yes
O(5B) C(1B) . . 1.310(10) yes
O(6A) C(1A) . . 1.200(10) yes
O(6B) C(1B) . . 1.180(10) yes
N(1A) C(2A) . . 1.500(10) yes
N(1B) C(2B) . . 1.520(10) yes
C(1A) C(2A) . . 1.500(10) yes
C(1B) C(2B) . . 1.540(10) yes
C(2A) C(3A) . . 1.530(10) yes
C(2B) C(3B) . . 1.530(10) yes
C(3A) C(4A) . . 1.530(10) yes
C(3B) C(4B) . . 1.520(10) yes
C(4A) C(5A) . . 1.350(10) yes
C(4A) C(9A) . . 1.410(10) yes
C(4B) C(5B) . . 1.410(10) yes
C(4B) C(9B) . . 1.370(10) yes
C(5A) C(6A) . . 1.39(2) yes
C(5B) C(6B) . . 1.390(10) yes
C(6A) C(7A) . . 1.37(2) yes
C(6B) C(7B) . . 1.35(2) yes
C(7A) C(8A) . . 1.360(10) yes
C(7B) C(8B) . . 1.370(10) yes
C(8A) C(9A) . . 1.370(10) yes
C(8B) C(9B) . . 1.370(10) yes
O(4A) H(1A) . . 1.032 no
O(4B) H(1B) . . 1.054 no
O(5A) H(12A) . . 1.056 no
N(1A) H(9A) . . .951 no
N(1A) H(10A) . . .951 no
N(1A) H(11A) . . .949 no
N(1B) H(9B) . . .948 no
N(1B) H(10B) . . .950 no
N(1B) H(11B) . . .950 no
C(2A) H(8A) . . .961 no
C(2B) H(8B) . . .946 no
C(3A) H(6A) . . .953 no
C(3A) H(7A) . . .948 no
C(3B) H(6B) . . .946 no
C(3B) H(7B) . . .950 no
C(5A) H(2A) . . 1.003 no
C(5B) H(2B) . . .952 no
C(6A) H(3A) . . .951 no
C(6B) H(3B) . . .949 no
C(8A) H(4A) . . .949 no
C(8B) H(4B) . . .950 no
C(9A) H(5A) . . .951 no
C(9B) H(5B) . . .950 no

loop_
_geom_torsion_atom_site_label_1
_geom_torsion_atom_site_label_2
_geom_torsion_atom_site_label_3
_geom_torsion_atom_site_label_4
_geom_torsion
_geom_torsion_publ_flag
P(1A) O(1A) C(7A) C(6A) -117.0(10) no
P(1A) O(1A) C(7A) C(8A) 66(2) no
P(1B) O(1B) C(7B) C(6B) 106.0(10) no
P(1B) O(1B) C(7B) C(8B) -82.0(10) no
O(1A) C(7A) C(6A) C(5A) -175.0(10) no
O(1A) C(7A) C(8A) C(9A) 175.0(10) no
O(1B) C(7B) C(6B) C(5B) 174.0(10) no
O(1B) C(7B) C(8B) C(9B) -174.0(10) no
O(2A) P(1A) O(1A) C(7A) 26.0(10) no
O(2B) P(1B) O(1B) C(7B) -58.7(9) no
O(3A) P(1A) O(1A) C(7A) -86.0(10) no
O(3B) P(1B) O(1B) C(7B) 61.0(10) no
O(4A) P(1A) O(1A) C(7A) 155.6(9) no
O(4B) P(1B) O(1B) C(7B) 178.7(9) no
O(5A) C(1A) C(2A) N(1A) 129.0(10) no
O(5A) C(1A) C(2A) C(3A) -111.0(10) no
O(5B) C(1B) C(2B) N(1B) -56.0(10) no
O(5B) C(1B) C(2B) C(3B) 66.0(10) no
O(6A) C(1A) C(2A) N(1A) -51.0(10) no
O(6A) C(1A) C(2A) C(3A) 69.0(10) no
O(6B) C(1B) C(2B) N(1B) 126.0(10) no
O(6B) C(1B) C(2B) C(3B) -111(2) no
N(1A) C(2A) C(3A) C(4A) 171.1(8) no
N(1B) C(2B) C(3B) C(4B) -177.8(8) no
C(1A) C(2A) C(3A) C(4A) 51.0(10) no
C(1B) C(2B) C(3B) C(4B) 59.0(10) no
C(2A) C(3A) C(4A) C(5A) -85.0(10) no
C(2A) C(3A) C(4A) C(9A) 98.0(10) no
C(2B) C(3B) C(4B) C(5B) 35.0(10) no
C(2B) C(3B) C(4B) C(9B) -114.0(9) no
C(3A) C(4A) C(5A) C(6A) -176.0(10) no
C(3A) C(4A) C(9A) C(8A) 178.0(10) no
C(3B) C(4B) C(5B) C(6B) 180.0(10) no
C(3B) C(4B) C(9B) C(8B) 179.0(10) no
C(4A) C(5A) C(6A) C(7A) -2(2) no
C(4A) C(9A) C(8A) C(7A) 0(2) no
C(4B) C(5B) C(6B) C(7B) 0(2) no
C(4B) C(9B) C(8B) C(7B) 1(2) no
C(5A) C(4A) C(9A) C(8A) 0(2) no
C(5A) C(6A) C(7A) C(8A) 2(2) no
C(5B) C(4B) C(9B) C(8B) 0(2) no
C(5B) C(6B) C(7B) C(8B) 1(2) no
C(6A) C(5A) C(4A) C(9A) 1(2) no
C(6A) C(7A) C(8A) C(9A) -1(2) no
C(6B) C(5B) C(4B) C(9B) -1(2) no
C(6B) C(7B) C(8B) C(9B) -2(2) no
